data_7003948
loop_
_publ_author_name
'Hildebrand, Alexandra'
'L\"onnecke, Peter'
'Silaghi-Dumitrescu, Luminita'
'Hey-Hawkins, Evamarie'

_publ_section_title
;
 Tungsten phosphanylarylthiolato complexes
 [W{PhP(2-SC6H4)2-\k3S,S&#x2032;,P}2] and
 [W{P(2-SC6H4)3-\k4S,S&#x2032;,S&#x2033;,P}2]: Synthesis, structures
 and redox chemistry
;
_journal_issue 34
_journal_name_full 'Dalton Transactions'
_journal_page_first 4639
_journal_paper_doi 10.1039/b801531g
_journal_year 2008
_chemical_formula_sum 'C18 H15 P S2'
_chemical_formula_weight 326.39
_chemical_name_systematic
;
?
;
_space_group_IT_number 14
_symmetry_cell_setting monoclinic
_symmetry_space_group_name_Hall '-P 2yn'
_symmetry_space_group_name_H-M 'P 1 21/n 1'
_atom_sites_solution_hydrogens geom
_atom_sites_solution_primary direct
_atom_sites_solution_secondary difmap
_audit_creation_method SHELXL-97
_cell_angle_alpha 90.00
_cell_angle_beta 97.533(2)
_cell_angle_gamma 90.00
_cell_formula_units_Z 4
_cell_length_a 7.7251(8)
_cell_length_b 8.0946(8)
_cell_length_c 26.725(3)
_cell_measurement_reflns_used 4724
_cell_measurement_temperature 210(2)
_cell_measurement_theta_max 28.61
_cell_measurement_theta_min 2.30
_cell_volume 1656.7(3)
_computing_cell_refinement 'Bruker SAINT'
_computing_data_collection 'Bruker SMART'
_computing_data_reduction 'Bruker SAINT'
_computing_molecular_graphics 'ORTEP3 for Windows (L. J. Farrugia,1997)'
_computing_publication_material 'WINGX (L.J. Farrugia,1999)'
_computing_structure_refinement 'SHELXL-97 (Sheldrick,1997)'
_computing_structure_solution 'SHELXS-97 (Sheldrick, 1990)'
_diffrn_ambient_temperature 210(2)
_diffrn_measured_fraction_theta_full 0.998
_diffrn_measured_fraction_theta_max 0.913
_diffrn_measurement_device_type 'ccd area detector (Bruker AXS)'
_diffrn_measurement_method \w-scans
_diffrn_radiation_monochromator graphite
_diffrn_radiation_source 'fine-focus sealed tube'
_diffrn_radiation_type MoK\a
_diffrn_radiation_wavelength 0.71073
_diffrn_reflns_av_R_equivalents 0.0253
_diffrn_reflns_av_sigmaI/netI 0.0306
_diffrn_reflns_limit_h_max 10
_diffrn_reflns_limit_h_min -6
_diffrn_reflns_limit_k_max 10
_diffrn_reflns_limit_k_min -10
_diffrn_reflns_limit_l_max 23
_diffrn_reflns_limit_l_min -36
_diffrn_reflns_number 9751
_diffrn_reflns_theta_full 25.00
_diffrn_reflns_theta_max 29.00
_diffrn_reflns_theta_min 2.63
_exptl_absorpt_coefficient_mu 0.408
_exptl_absorpt_correction_type multi-scan
_exptl_crystal_colour colorless
_exptl_crystal_density_diffrn 1.309
_exptl_crystal_density_method 'not measured'
_exptl_crystal_description prism
_exptl_crystal_F_000 680
_exptl_crystal_size_max 0.40
_exptl_crystal_size_mid 0.40
_exptl_crystal_size_min 0.40
_refine_diff_density_max 0.379
_refine_diff_density_min -0.308
_refine_diff_density_rms 0.057
_refine_ls_extinction_method none
_refine_ls_goodness_of_fit_ref 1.354
_refine_ls_hydrogen_treatment refall
_refine_ls_matrix_type full
_refine_ls_number_parameters 250
_refine_ls_number_reflns 4021
_refine_ls_number_restraints 0
_refine_ls_restrained_S_all 1.354
_refine_ls_R_factor_all 0.0910
_refine_ls_R_factor_gt 0.0800
_refine_ls_shift/su_max 0.000
_refine_ls_shift/su_mean 0.000
_refine_ls_structure_factor_coef Fsqd
_refine_ls_weighting_details 'calc w=1/[\s2(Fo2)+(0.0340P)2+1.6832P] where P=(Fo2+2Fc2)/3'
_refine_ls_weighting_scheme calc
_refine_ls_wR_factor_gt 0.1390
_refine_ls_wR_factor_ref 0.1428
_reflns_number_gt 3664
_reflns_number_total 4021
_reflns_threshold_expression >2sigma(I)
_cod_data_source_file b801531g.txt
_cod_data_source_block c2061fin
_cod_original_sg_symbol_H-M p21/n
_cod_database_code 7003948

loop_
_symmetry_equiv_pos_as_xyz
'x, y, z'
'-x+1/2, y+1/2, -z+1/2'
'-x, -y, -z'
'x-1/2, -y-1/2, z-1/2'

loop_
_atom_site_label
_atom_site_type_symbol
_atom_site_fract_x
_atom_site_fract_y
_atom_site_fract_z
_atom_site_U_iso_or_equiv
_atom_site_adp_type
_atom_site_occupancy
_atom_site_symmetry_multiplicity
_atom_site_calc_flag
_atom_site_refinement_flags
_atom_site_disorder_assembly
_atom_site_disorder_group
S1 S 0.83249(13) -0.22733(17) 0.24160(4) 0.0660(3) Uani 1 1 d . . .
S2 S 0.52911(13) 0.17362(12) 0.09780(4) 0.0556(3) Uani 1 1 d . . .
P1 P 0.87596(9) 0.02216(9) 0.15435(3) 0.02701(18) Uani 1 1 d . . .
C1 C 1.0539(4) -0.1207(3) 0.17650(10) 0.0266(6) Uani 1 1 d . . .
C2 C 1.0334(4) -0.2277(4) 0.21653(11) 0.0379(7) Uani 1 1 d . . .
C3 C 1.1704(5) -0.3311(5) 0.23589(14) 0.0479(9) Uani 1 1 d . . .
C4 C 1.3270(5) -0.3277(5) 0.21682(14) 0.0472(9) Uani 1 1 d . . .
C5 C 1.3501(4) -0.2237(4) 0.17737(13) 0.0387(7) Uani 1 1 d . . .
C6 C 1.2134(4) -0.1216(4) 0.15734(11) 0.0308(6) Uani 1 1 d . . .
C7 C 0.7339(4) -0.1044(4) 0.10919(10) 0.0279(6) Uani 1 1 d . . .
C8 C 0.5794(4) -0.0344(4) 0.08466(11) 0.0365(7) Uani 1 1 d . . .
C9 C 0.4671(5) -0.1292(6) 0.05087(13) 0.0496(9) Uani 1 1 d . . .
C10 C 0.5044(5) -0.2922(6) 0.04283(14) 0.0555(11) Uani 1 1 d . . .
C11 C 0.6527(5) -0.3645(5) 0.06784(14) 0.0486(9) Uani 1 1 d . . .
C12 C 0.7675(4) -0.2706(4) 0.10017(12) 0.0354(7) Uani 1 1 d . . .
C13 C 0.9758(4) 0.1616(3) 0.11230(11) 0.0279(6) Uani 1 1 d . . .
C14 C 0.9699(4) 0.1381(4) 0.06048(12) 0.0354(7) Uani 1 1 d . . .
C15 C 1.0400(5) 0.2539(4) 0.03067(14) 0.0431(8) Uani 1 1 d . . .
C16 C 1.1196(4) 0.3937(4) 0.05253(15) 0.0454(8) Uani 1 1 d . . .
C17 C 1.1287(5) 0.4187(4) 0.10347(15) 0.0468(9) Uani 1 1 d . . .
C18 C 1.0562(4) 0.3041(4) 0.13386(13) 0.0393(7) Uani 1 1 d . . .
H18 H 1.053(4) 0.337(3) 0.1753(11) 0.022(7) Uiso 1 1 d . . .
H12 H 0.865(4) -0.319(4) 0.1178(12) 0.034(9) Uiso 1 1 d . . .
H6 H 1.229(4) -0.051(4) 0.1307(11) 0.026(7) Uiso 1 1 d . . .
H14 H 0.914(4) 0.048(4) 0.0460(11) 0.031(8) Uiso 1 1 d . . .
H17 H 1.181(5) 0.517(5) 0.1194(13) 0.046(10) Uiso 1 1 d . . .
H16 H 1.166(5) 0.464(5) 0.0320(15) 0.061(12) Uiso 1 1 d . . .
H5 H 1.457(5) -0.222(5) 0.1648(14) 0.055(11) Uiso 1 1 d . . .
H11 H 0.681(5) -0.474(5) 0.0636(14) 0.052(11) Uiso 1 1 d . . .
H10 H 0.427(5) -0.356(5) 0.0218(13) 0.049(10) Uiso 1 1 d . . .
H9 H 0.365(5) -0.083(5) 0.0355(14) 0.049(10) Uiso 1 1 d . . .
H4 H 1.417(5) -0.392(5) 0.2311(14) 0.057(11) Uiso 1 1 d . . .
H3 H 1.150(5) -0.390(5) 0.2623(15) 0.057(11) Uiso 1 1 d . . .
H15 H 1.032(5) 0.235(4) -0.0033(14) 0.043(10) Uiso 1 1 d . . .
H2S H 0.385(8) 0.177(7) 0.071(2) 0.118(19) Uiso 1 1 d . . .
H1S H 0.856(7) -0.327(7) 0.277(2) 0.114(19) Uiso 1 1 d . . .

loop_
_atom_site_aniso_label
_atom_site_aniso_U_11
_atom_site_aniso_U_22
_atom_site_aniso_U_33
_atom_site_aniso_U_23
_atom_site_aniso_U_13
_atom_site_aniso_U_12
S1 0.0465(5) 0.0951(9) 0.0592(6) 0.0343(6) 0.0174(5) -0.0082(5)
S2 0.0447(5) 0.0476(5) 0.0734(7) 0.0145(5) 0.0038(4) 0.0135(4)
P1 0.0294(4) 0.0257(4) 0.0261(3) -0.0016(3) 0.0041(3) -0.0002(3)
C1 0.0314(14) 0.0253(13) 0.0219(12) 0.0026(10) -0.0006(10) -0.0044(11)
C2 0.0383(16) 0.0424(18) 0.0321(15) 0.0085(13) 0.0013(12) -0.0105(14)
C3 0.054(2) 0.047(2) 0.0402(18) 0.0247(16) -0.0036(15) -0.0046(17)
C4 0.0432(19) 0.0436(19) 0.051(2) 0.0122(16) -0.0088(16) 0.0045(16)
C5 0.0319(16) 0.0398(18) 0.0440(18) 0.0030(14) 0.0033(13) 0.0037(14)
C6 0.0363(15) 0.0297(15) 0.0257(14) 0.0024(11) 0.0016(11) -0.0024(12)
C7 0.0287(14) 0.0307(14) 0.0248(13) 0.0031(11) 0.0053(11) -0.0051(11)
C8 0.0326(15) 0.0430(18) 0.0335(15) 0.0107(13) 0.0032(12) -0.0029(13)
C9 0.0346(18) 0.076(3) 0.0363(17) 0.0141(18) -0.0043(14) -0.0168(18)
C10 0.056(2) 0.070(3) 0.0398(19) -0.0058(18) 0.0027(17) -0.035(2)
C11 0.061(2) 0.041(2) 0.0458(19) -0.0100(15) 0.0127(17) -0.0199(17)
C12 0.0377(16) 0.0344(16) 0.0346(16) -0.0013(13) 0.0064(13) -0.0042(13)
C13 0.0278(13) 0.0222(13) 0.0337(14) 0.0028(11) 0.0035(11) 0.0026(11)
C14 0.0400(17) 0.0299(15) 0.0359(16) 0.0008(12) 0.0030(13) -0.0065(13)
C15 0.0468(19) 0.0422(19) 0.0405(19) 0.0101(15) 0.0067(15) -0.0019(15)
C16 0.0364(17) 0.0333(17) 0.067(2) 0.0199(16) 0.0069(16) 0.0002(14)
C17 0.0427(19) 0.0244(16) 0.071(2) 0.0018(16) -0.0011(17) -0.0061(14)
C18 0.0410(17) 0.0262(15) 0.0487(19) -0.0057(13) -0.0021(14) -0.0002(13)

loop_
_atom_type_symbol
_atom_type_description
_atom_type_scat_dispersion_real
_atom_type_scat_dispersion_imag
_atom_type_scat_source
S S 0.1246 0.1234 'International Tables Vol C Tables 4.2.6.8 and 6.1.1.4'
P P 0.1023 0.0942 'International Tables Vol C Tables 4.2.6.8 and 6.1.1.4'
C C 0.0033 0.0016 'International Tables Vol C Tables 4.2.6.8 and 6.1.1.4'
H H 0.0000 0.0000 'International Tables Vol C Tables 4.2.6.8 and 6.1.1.4'

loop_
_geom_angle_atom_site_label_1
_geom_angle_atom_site_label_2
_geom_angle_atom_site_label_3
_geom_angle
_geom_angle_site_symmetry_1
_geom_angle_site_symmetry_3
_geom_angle_publ_flag
C13 P1 C1 103.20(12) . . ?
C13 P1 C7 101.78(13) . . ?
C1 P1 C7 102.64(13) . . ?
C6 C1 C2 118.0(3) . . ?
C6 C1 P1 123.1(2) . . ?
C2 C1 P1 118.8(2) . . ?
C3 C2 C1 119.9(3) . . ?
C3 C2 S1 121.4(2) . . ?
C1 C2 S1 118.7(2) . . ?
C4 C3 C2 120.9(3) . . ?
C3 C4 C5 120.3(3) . . ?
C4 C5 C6 119.3(3) . . ?
C5 C6 C1 121.6(3) . . ?
C12 C7 C8 118.3(3) . . ?
C12 C7 P1 122.9(2) . . ?
C8 C7 P1 118.8(2) . . ?
C9 C8 C7 119.9(3) . . ?
C9 C8 S2 121.1(3) . . ?
C7 C8 S2 119.0(2) . . ?
C10 C9 C8 120.3(4) . . ?
C9 C10 C11 120.7(3) . . ?
C10 C11 C12 119.6(4) . . ?
C11 C12 C7 121.3(3) . . ?
C14 C13 C18 118.5(3) . . ?
C14 C13 P1 124.3(2) . . ?
C18 C13 P1 117.1(2) . . ?
C15 C14 C13 121.0(3) . . ?
C16 C15 C14 119.8(3) . . ?
C17 C16 C15 120.3(3) . . ?
C16 C17 C18 120.5(3) . . ?
C17 C18 C13 119.9(3) . . ?

loop_
_geom_bond_atom_site_label_1
_geom_bond_atom_site_label_2
_geom_bond_distance
_geom_bond_site_symmetry_2
_geom_bond_publ_flag
S1 C2 1.769(3) . ?
S2 C8 1.774(3) . ?
P1 C13 1.833(3) . ?
P1 C1 1.834(3) . ?
P1 C7 1.834(3) . ?
C1 C6 1.395(4) . ?
C1 C2 1.402(4) . ?
C2 C3 1.395(5) . ?
C3 C4 1.373(5) . ?
C4 C5 1.379(5) . ?
C5 C6 1.391(4) . ?
C7 C12 1.397(4) . ?
C7 C8 1.404(4) . ?
C8 C9 1.397(5) . ?
C9 C10 1.373(6) . ?
C10 C11 1.379(6) . ?
C11 C12 1.382(5) . ?
C13 C14 1.393(4) . ?
C13 C18 1.398(4) . ?
C14 C15 1.386(4) . ?
C15 C16 1.380(5) . ?
C16 C17 1.369(5) . ?
C17 C18 1.397(5) . ?

loop_
_cod_related_entry_id
_cod_related_entry_database
_cod_related_entry_code
1 ChemSpider 28678304
